data_7129020
loop_
_publ_author_name
'Deka, Jugal Kishore Rai'
'Kalita, Debajit'
'Sahariah, Biswajit'
'Sarma, Bani Kanta'

_publ_section_title
;
 n<sub>N</sub> \\rightarrow \p*<sub>Ar</sub> interactions stabilize the
 <i>E</i>-ac isomers of arylhydrazides and facilitate their
 S<sub>N</sub>Ar autocyclizations.
;
_journal_issue 85
_journal_name_full 'Chemical communications (Cambridge, England)'
_journal_page_first 11236
_journal_page_last 11239
_journal_paper_doi 10.1039/d1cc04533d
_journal_volume 57
_journal_year 2021
_chemical_formula_moiety 'C9 H9 N3 O3'
_chemical_formula_sum 'C9 H9 N3 O3'
_chemical_formula_weight 207.19
_chemical_name_systematic 1,2-dimethyl-6-nitro-1H-indazol-3(2H)-one
_space_group_crystal_system orthorhombic
_space_group_IT_number 33
_space_group_name_Hall 'P 2c -2n'
_space_group_name_H-M_alt 'P n a 21'
_atom_sites_solution_hydrogens geom
_audit_creation_method SHELXL-2017/1
_audit_update_record
;
2021-07-01 deposited with the CCDC.	2021-09-28 downloaded from the CCDC.
;
_cell_angle_alpha 90
_cell_angle_beta 90
_cell_angle_gamma 90
_cell_formula_units_Z 4
_cell_length_a 12.3475(8)
_cell_length_b 18.8728(11)
_cell_length_c 3.9943(2)
_cell_measurement_reflns_used 4449
_cell_measurement_temperature 302(2)
_cell_measurement_theta_max 25.62
_cell_measurement_theta_min 2.72
_cell_volume 930.80(9)
_computing_cell_refinement 'Bruker SAINT'
_computing_data_collection 'Bruker APEX2'
_computing_data_reduction 'Bruker SAINT'
_computing_molecular_graphics 'Bruker SHELXTL'
_computing_publication_material 'Bruker SHELXTL'
_computing_structure_refinement 'SHELXL-2017/1 (Sheldrick, 2017)'
_computing_structure_solution 'SHELXT 2014/5 (Sheldrick, 2014)'
_diffrn_ambient_temperature 302(2)
_diffrn_measured_fraction_theta_full 0.996
_diffrn_measured_fraction_theta_max 0.996
_diffrn_measurement_device_type 'Bruker APEX-II CCD'
_diffrn_measurement_method '\f and \w scans'
_diffrn_radiation_type MoK\a
_diffrn_radiation_wavelength 0.71073
_diffrn_reflns_av_R_equivalents 0.0325
_diffrn_reflns_av_unetI/netI 0.0233
_diffrn_reflns_Laue_measured_fraction_full 0.996
_diffrn_reflns_Laue_measured_fraction_max 0.996
_diffrn_reflns_limit_h_max 15
_diffrn_reflns_limit_h_min -15
_diffrn_reflns_limit_k_max 23
_diffrn_reflns_limit_k_min -23
_diffrn_reflns_limit_l_max 4
_diffrn_reflns_limit_l_min -4
_diffrn_reflns_number 9432
_diffrn_reflns_point_group_measured_fraction_full 0.996
_diffrn_reflns_point_group_measured_fraction_max 0.996
_diffrn_reflns_theta_full 25.242
_diffrn_reflns_theta_max 26.018
_diffrn_reflns_theta_min 1.971
_diffrn_source X-ray
_exptl_absorpt_coefficient_mu 0.114
_exptl_absorpt_correction_T_max 0.971
_exptl_absorpt_correction_T_min 0.862
_exptl_absorpt_correction_type multi-scan
_exptl_absorpt_process_details SADABS
_exptl_crystal_colour orange
_exptl_crystal_density_diffrn 1.479
_exptl_crystal_description Rod
_exptl_crystal_F_000 432
_exptl_crystal_size_max 0.320
_exptl_crystal_size_mid 0.117
_exptl_crystal_size_min 0.078
_refine_diff_density_max 0.127
_refine_diff_density_min -0.137
_refine_diff_density_rms 0.032
_refine_ls_abs_structure_details
;
 Flack x determined using 618 quotients [(I+)-(I-)]/[(I+)+(I-)]
 (Parsons, Flack and Wagner, Acta Cryst. B69 (2013) 249-259).
;
_refine_ls_abs_structure_Flack -0.3(6)
_refine_ls_extinction_coef 0.037(7)
_refine_ls_extinction_expression Fc^*^=kFc[1+0.001xFc^2^\l^3^/sin(2\q)]^-1/4^
_refine_ls_extinction_method 'SHELXL-2017/1 (Sheldrick 2017)'
_refine_ls_goodness_of_fit_ref 1.113
_refine_ls_hydrogen_treatment constr
_refine_ls_matrix_type full
_refine_ls_number_parameters 139
_refine_ls_number_reflns 1811
_refine_ls_number_restraints 1
_refine_ls_restrained_S_all 1.112
_refine_ls_R_factor_all 0.0440
_refine_ls_R_factor_gt 0.0348
_refine_ls_shift/su_max 0.000
_refine_ls_shift/su_mean 0.000
_refine_ls_structure_factor_coef Fsqd
_refine_ls_weighting_details 'w=1/[\s^2^(Fo^2^)+(0.0411P)^2^+0.1851P] where P=(Fo^2^+2Fc^2^)/3'
_refine_ls_weighting_scheme calc
_refine_ls_wR_factor_gt 0.0860
_refine_ls_wR_factor_ref 0.0937
_reflns_Friedel_coverage 0.733
_reflns_Friedel_fraction_full 0.996
_reflns_Friedel_fraction_max 0.996
_reflns_number_gt 1578
_reflns_number_total 1811
_reflns_threshold_expression 'I > 2\s(I)'
_cod_data_source_file d1cc04533d2.cif
_cod_data_source_block JD-metaNO2Ph-F-CY-17C
_cod_depositor_comments
;
The following automatic conversions were performed:

data item '_exptl_absorpt_correction_type' value 'Multi-scan' was
changed to 'multi-scan' in accordance with the
/home/data/users/saulius/crontab/automatic-downloads/rss-feeds/RSC/lib/dictionaries/cif_core.dic
dictionary named 'cif_core.dic' version 2.4.2 last updated on
2011-04-26.

Automatic conversion script
Id: cif_fix_values 7556 2019-12-06 15:28:31Z antanas 

 Adding full bibliography for 7129017--7129022.cif.
;
_cod_database_code 7129020
_shelx_shelxl_version_number 2017/1
_shelx_space_group_comment
;
The symmetry employed for this shelxl refinement is uniquely defined
by the following loop, which should always be used as a source of
symmetry information in preference to the above space-group names.
They are only intended as comments.
;
_shelx_estimated_absorpt_t_min 0.964
_shelx_estimated_absorpt_t_max 0.991

loop_
_space_group_symop_operation_xyz
'x, y, z'
'-x, -y, z+1/2'
'x+1/2, -y+1/2, z'
'-x+1/2, y+1/2, z+1/2'

loop_
_atom_site_label
_atom_site_type_symbol
_atom_site_fract_x
_atom_site_fract_y
_atom_site_fract_z
_atom_site_U_iso_or_equiv
_atom_site_adp_type
_atom_site_occupancy
_atom_site_site_symmetry_order
_atom_site_calc_flag
_atom_site_refinement_flags_posn
_atom_site_refinement_flags_adp
_atom_site_refinement_flags_occupancy
_atom_site_disorder_assembly
_atom_site_disorder_group
O3 O 0.40467(16) 0.22359(12) 0.8816(7) 0.0627(6) Uani 1 1 d . . . . .
N1 N 0.7389(2) 0.46702(13) 0.2981(6) 0.0513(7) Uani 1 1 d . . . . .
O2 O 0.81524(19) 0.45373(12) 0.1155(8) 0.0745(8) Uani 1 1 d . . . . .
N3 N 0.55427(18) 0.18575(11) 0.5873(6) 0.0421(6) Uani 1 1 d . . . . .
N2 N 0.63808(16) 0.21585(11) 0.3957(7) 0.0414(5) Uani 1 1 d . . . . .
O1 O 0.7157(2) 0.52742(12) 0.3829(10) 0.0880(9) Uani 1 1 d . . . . .
C3 C 0.63158(19) 0.28773(13) 0.4519(7) 0.0358(6) Uani 1 1 d . . . . .
C2 C 0.7016(2) 0.34071(14) 0.3372(7) 0.0402(6) Uani 1 1 d . . . . .
H2 H 0.764176 0.330857 0.216439 0.048 Uiso 1 1 calc R U . . .
C5 C 0.5116(2) 0.37313(16) 0.7127(8) 0.0475(7) Uani 1 1 d . . . . .
H5 H 0.449517 0.383376 0.835285 0.057 Uiso 1 1 calc R U . . .
C9 C 0.4881(2) 0.23604(15) 0.7244(7) 0.0429(7) Uani 1 1 d . . . . .
C6 C 0.5774(2) 0.42624(15) 0.5993(8) 0.0454(7) Uani 1 1 d . . . . .
H6 H 0.560437 0.473373 0.642571 0.054 Uiso 1 1 calc R U . . .
C4 C 0.5398(2) 0.30318(14) 0.6403(7) 0.0398(6) Uani 1 1 d . . . . .
C1 C 0.6701(2) 0.40883(13) 0.4178(7) 0.0414(6) Uani 1 1 d . . . . .
C7 C 0.7388(2) 0.17802(15) 0.3697(10) 0.0530(8) Uani 1 1 d . . . . .
H7A H 0.787633 0.203884 0.228187 0.080 Uiso 1 1 calc R U . . .
H7B H 0.725821 0.132015 0.275271 0.080 Uiso 1 1 calc R U . . .
H7C H 0.770144 0.172886 0.588277 0.080 Uiso 1 1 calc R U . . .
C8 C 0.5243(3) 0.11221(15) 0.5420(10) 0.0611(9) Uani 1 1 d . . . . .
H8A H 0.458000 0.102841 0.659644 0.092 Uiso 1 1 calc R U . . .
H8B H 0.580603 0.082297 0.628404 0.092 Uiso 1 1 calc R U . . .
H8C H 0.514312 0.102720 0.307883 0.092 Uiso 1 1 calc R U . . .

loop_
_atom_site_aniso_label
_atom_site_aniso_U_11
_atom_site_aniso_U_22
_atom_site_aniso_U_33
_atom_site_aniso_U_23
_atom_site_aniso_U_13
_atom_site_aniso_U_12
O3 0.0508(12) 0.0605(13) 0.0768(15) 0.0096(12) 0.0210(13) -0.0002(10)
N1 0.0551(15) 0.0353(14) 0.0635(18) 0.0064(11) -0.0061(13) 0.0006(11)
O2 0.0646(14) 0.0500(13) 0.109(2) 0.0060(13) 0.0253(16) -0.0064(11)
N3 0.0417(12) 0.0358(12) 0.0489(13) 0.0020(10) 0.0028(11) -0.0043(10)
N2 0.0392(11) 0.0315(10) 0.0536(14) -0.0001(10) 0.0038(11) 0.0005(9)
O1 0.1013(19) 0.0308(11) 0.132(2) -0.0028(14) 0.022(2) -0.0001(11)
C3 0.0362(13) 0.0321(12) 0.0392(15) -0.0012(10) -0.0029(11) 0.0042(11)
C2 0.0360(13) 0.0391(15) 0.0455(14) 0.0001(11) -0.0008(12) 0.0021(10)
C5 0.0434(15) 0.0462(16) 0.0530(17) -0.0044(13) 0.0047(14) 0.0114(13)
C9 0.0399(15) 0.0458(16) 0.0430(15) 0.0044(12) 0.0013(13) 0.0021(12)
C6 0.0504(17) 0.0342(13) 0.0515(16) -0.0036(12) -0.0033(13) 0.0103(12)
C4 0.0367(14) 0.0408(14) 0.0419(16) -0.0006(11) 0.0002(12) 0.0048(11)
C1 0.0424(14) 0.0319(13) 0.0501(16) 0.0020(12) -0.0077(13) 0.0013(11)
C7 0.0511(16) 0.0385(15) 0.0695(19) -0.0010(15) 0.0123(16) 0.0098(12)
C8 0.068(2) 0.0382(17) 0.077(2) 0.0004(15) 0.0055(18) -0.0116(15)

loop_
_atom_type_symbol
_atom_type_description
_atom_type_scat_dispersion_real
_atom_type_scat_dispersion_imag
_atom_type_scat_source
C C 0.0033 0.0016 'International Tables Vol C Tables 4.2.6.8 and 6.1.1.4'
H H 0.0000 0.0000 'International Tables Vol C Tables 4.2.6.8 and 6.1.1.4'
N N 0.0061 0.0033 'International Tables Vol C Tables 4.2.6.8 and 6.1.1.4'
O O 0.0106 0.0060 'International Tables Vol C Tables 4.2.6.8 and 6.1.1.4'

loop_
_geom_angle_atom_site_label_1
_geom_angle_atom_site_label_2
_geom_angle_atom_site_label_3
_geom_angle
_geom_angle_site_symmetry_1
_geom_angle_site_symmetry_3
_geom_angle_publ_flag
O2 N1 O1 122.6(3) . . ?
O2 N1 C1 119.2(2) . . ?
O1 N1 C1 118.1(3) . . ?
C9 N3 N2 112.1(2) . . ?
C9 N3 C8 124.3(3) . . ?
N2 N3 C8 120.5(2) . . ?
C3 N2 N3 105.4(2) . . ?
C3 N2 C7 123.5(2) . . ?
N3 N2 C7 118.3(2) . . ?
N2 C3 C4 110.0(2) . . ?
N2 C3 C2 127.9(2) . . ?
C4 C3 C2 122.1(2) . . ?
C1 C2 C3 114.5(2) . . ?
C1 C2 H2 122.7 . . ?
C3 C2 H2 122.7 . . ?
C6 C5 C4 118.5(3) . . ?
C6 C5 H5 120.8 . . ?
C4 C5 H5 120.8 . . ?
O3 C9 N3 124.9(3) . . ?
O3 C9 C4 130.6(3) . . ?
N3 C9 C4 104.5(2) . . ?
C5 C6 C1 119.2(3) . . ?
C5 C6 H6 120.4 . . ?
C1 C6 H6 120.4 . . ?
C3 C4 C5 120.9(3) . . ?
C3 C4 C9 107.4(2) . . ?
C5 C4 C9 131.7(3) . . ?
C2 C1 C6 124.8(2) . . ?
C2 C1 N1 117.3(2) . . ?
C6 C1 N1 117.9(2) . . ?
N2 C7 H7A 109.5 . . ?
N2 C7 H7B 109.5 . . ?
H7A C7 H7B 109.5 . . ?
N2 C7 H7C 109.5 . . ?
H7A C7 H7C 109.5 . . ?
H7B C7 H7C 109.5 . . ?
N3 C8 H8A 109.5 . . ?
N3 C8 H8B 109.5 . . ?
H8A C8 H8B 109.5 . . ?
N3 C8 H8C 109.5 . . ?
H8A C8 H8C 109.5 . . ?
H8B C8 H8C 109.5 . . ?

loop_
_geom_bond_atom_site_label_1
_geom_bond_atom_site_label_2
_geom_bond_distance
_geom_bond_site_symmetry_2
_geom_bond_publ_flag
O3 C9 1.230(3) . ?
N1 O2 1.218(3) . ?
N1 O1 1.223(3) . ?
N1 C1 1.468(4) . ?
N3 C9 1.367(4) . ?
N3 N2 1.407(3) . ?
N3 C8 1.448(3) . ?
N2 C3 1.377(3) . ?
N2 C7 1.438(3) . ?
C3 C4 1.391(4) . ?
C3 C2 1.399(4) . ?
C2 C1 1.381(4) . ?
C2 H2 0.9300 . ?
C5 C6 1.367(4) . ?
C5 C4 1.395(4) . ?
C5 H5 0.9300 . ?
C9 C4 1.458(4) . ?
C6 C1 1.395(4) . ?
C6 H6 0.9300 . ?
C7 H7A 0.9600 . ?
C7 H7B 0.9600 . ?
C7 H7C 0.9600 . ?
C8 H8A 0.9600 . ?
C8 H8B 0.9600 . ?
C8 H8C 0.9600 . ?
